data_2011310
loop_
_publ_author_name
'Zhou, Peiwen '
'Fisher, James D.'
'Staples, Richard J.'
'Vij, Ashwani'
'Natale, Nicholas R.'

_publ_section_title
;
 Ethyl
 5-methyl-4-(2,5,5-trimethyl-1,3-dioxan-2-yl)isoxazole-3-carboxylate
;
_journal_issue 9
_journal_name_full 'Acta Crystallographica Section C'
_journal_page_first 1146
_journal_page_last 1147
_journal_paper_doi 10.1107/S0108270100008489
_journal_volume 56
_journal_year 2000
_chemical_formula_sum 'C14 H21 N O5'
_chemical_formula_weight 283.32
_chemical_name_systematic
;
 ?
;
_space_group_IT_number 2
_symmetry_cell_setting triclinic
_symmetry_space_group_name_Hall '-P 1'
_symmetry_space_group_name_H-M 'P -1'
_audit_creation_method SHELXL-97
_cell_angle_alpha 105.7991(10)
_cell_angle_beta 94.1123(11)
_cell_angle_gamma 112.6952(13)
_cell_formula_units_Z 2
_cell_length_a 8.5710(8)
_cell_length_b 9.5382(9)
_cell_length_c 10.3449(9)
_cell_measurement_reflns_used 74
_cell_measurement_temperature 193(2)
_cell_measurement_theta_max 27.02
_cell_measurement_theta_min 2.09
_cell_volume 735.72(12)
_computing_cell_refinement SMART
_computing_data_collection 'SMART (Bruker, 1997a)'
_computing_data_reduction 'SHELXTL (Bruker, 1997b)'
_computing_molecular_graphics SHELXTL
_computing_publication_material SHELXTL
_computing_structure_refinement 'SHELXL97 (Sheldrick, 1997)'
_computing_structure_solution 'SHELXS97 (Sheldrick, 1997)'
_diffrn_ambient_temperature 193(2)
_diffrn_measured_fraction_theta_full .837
_diffrn_measured_fraction_theta_max .837
_diffrn_measurement_device_type 'CCD area detector'
_diffrn_measurement_method 'phi and omega scans'
_diffrn_radiation_monochromator graphite
_diffrn_radiation_source 'normal-focus sealed tube'
_diffrn_radiation_type MoK\a
_diffrn_radiation_wavelength .71073
_diffrn_reflns_av_R_equivalents .035
_diffrn_reflns_av_sigmaI/netI .037
_diffrn_reflns_limit_h_max 9
_diffrn_reflns_limit_h_min -10
_diffrn_reflns_limit_k_max 12
_diffrn_reflns_limit_k_min -10
_diffrn_reflns_limit_l_max 10
_diffrn_reflns_limit_l_min -12
_diffrn_reflns_number 3851
_diffrn_reflns_theta_full 27.02
_diffrn_reflns_theta_max 25.4
_diffrn_reflns_theta_min 2.09
_diffrn_standards_decay_% <1
_diffrn_standards_interval_count 'start and end of data collection'
_diffrn_standards_number '50 frames'
_exptl_absorpt_coefficient_mu .097
_exptl_absorpt_correction_type none
_exptl_crystal_colour Colorless
_exptl_crystal_density_diffrn 1.279
_exptl_crystal_density_method 'not measured'
_exptl_crystal_description Block
_exptl_crystal_F_000 304
_exptl_crystal_size_max .40
_exptl_crystal_size_mid .20
_exptl_crystal_size_min .20
_refine_diff_density_max .30
_refine_diff_density_min -.30
_refine_ls_extinction_coef .017(4)
_refine_ls_extinction_method 'SHELXTL (Bruker, 1997b)'
_refine_ls_goodness_of_fit_ref 1.058
_refine_ls_hydrogen_treatment constr
_refine_ls_matrix_type full
_refine_ls_number_parameters 182
_refine_ls_number_reflns 2688
_refine_ls_number_restraints 0
_refine_ls_restrained_S_all 1.058
_refine_ls_R_factor_all .054
_refine_ls_R_factor_gt .047
_refine_ls_shift/su_max .005
_refine_ls_shift/su_mean .001
_refine_ls_structure_factor_coef Fsqd
_refine_ls_weighting_details 'calc w = 1/[\s^2^(Fo^2^)+(0.0451P)^2^+0.4327P] where P=(Fo^2^+2Fc^2^)/3'
_refine_ls_weighting_scheme calc
_refine_ls_wR_factor_ref .120
_reflns_number_gt 2392
_reflns_number_total 2688
_reflns_threshold_expression I>2\s(I)
_cod_data_source_file fr1265.cif
_cod_data_source_block I
_cod_depositor_comments
;
The following automatic conversions were performed:
'_symmetry_cell_setting' value 'Triclinic' changed to 'triclinic'
according to '/home/saulius/struct/CIF-dictionaries/cif_core.dic'
dictionary named 'cif_core.dic' version 2.4.1 from
2010-06-29.

'_geom_bond_publ_flag' value 'Y' changed to 'y' according to
'/home/saulius/struct/CIF-dictionaries/cif_core.dic' dictionary named
'cif_core.dic' version 2.4.1 from 2010-06-29 (12 times).

Automatic conversion script
Id: cif_fix_enum 1527 2010-12-29 10:47:43Z saulius 

The following automatic conversions were performed:

'_symmetry_cell_setting' value 'Triclinic' changed to 'triclinic'
according to /home/saulius/struct/CIF-dictionaries/cif_core.dic
dictionary named 'cif_core.dic' version 2.4.1 from
2010-06-29.

'_geom_bond_publ_flag' value 'Y' changed to 'y'
according to /home/saulius/struct/CIF-dictionaries/cif_core.dic
dictionary named 'cif_core.dic' version 2.4.1 from 2010-06-29 (12
times).

'_geom_torsion_publ_flag' value 'Y' changed to 'y' according
to /home/saulius/struct/CIF-dictionaries/cif_core.dic dictionary
named 'cif_core.dic' version 2.4.1 from 2010-06-29 (2 times).

Automatic conversion script
Id: cif_fix_values 1715 2011-07-08 13:25:40Z adriana 
;
_cod_original_sg_symbol_H-M P-1
_cod_database_code 2011310
_cod_database_fobs_code 2011310

loop_
_symmetry_equiv_pos_as_xyz
'x, y, z'
'-x, -y, -z'

loop_
_atom_site_label
_atom_site_fract_x
_atom_site_fract_y
_atom_site_fract_z
_atom_site_U_iso_or_equiv
_atom_site_adp_type
_atom_site_calc_flag
_atom_site_refinement_flags
_atom_site_occupancy
_atom_site_disorder_assembly
_atom_site_disorder_group
_atom_site_type_symbol
O1 .68566(16) .50891(15) .94588(13) .0346(3) Uani d . 1 . . O
O2 .4294(2) -.01121(17) .73592(14) .0453(4) Uani d . 1 . . O
O3 .31381(18) .05417(15) .91888(13) .0371(3) Uani d . 1 . . O
O4 .21280(15) .15184(14) .61285(12) .0292(3) Uani d . 1 . . O
O5 .34379(15) .40112(14) .57755(12) .0286(3) Uani d . 1 . . O
N1 .6131(2) .35593(19) .96175(15) .0340(4) Uani d . 1 . . N
C1 .6080(2) .5001(2) .82283(17) .0289(4) Uani d . 1 . . C
C2 .4866(2) .3484(2) .75691(17) .0255(4) Uani d . 1 . . C
C3 .4981(2) .2639(2) .84897(17) .0281(4) Uani d . 1 . . C
C4 .4097(2) .0868(2) .82610(17) .0296(4) Uani d . 1 . . C
C5 .2298(3) -.1158(2) .9064(2) .0427(5) Uani d . 1 . . C
H5A .3157 -.1617 .9042 .051 Uiso calc R 1 . . H
H5B .1413 -.1766 .8208 .051 Uiso calc R 1 . . H
C6 .1474(3) -.1264(3) 1.0288(2) .0471(5) Uani d . 1 . . C
H6A .0898 -.2392 1.0238 .071 Uiso calc R 1 . . H
H6B .0623 -.0810 1.0297 .071 Uiso calc R 1 . . H
H6C .2362 -.0658 1.1128 .071 Uiso calc R 1 . . H
C7 .6729(3) .6518(2) .7889(2) .0383(5) Uani d . 1 . . C
H7A .6093 .6334 .6989 .057 Uiso calc R 1 . . H
H7B .7960 .6870 .7872 .057 Uiso calc R 1 . . H
H7C .6560 .7350 .8585 .057 Uiso calc R 1 . . H
C8 .3712(2) .2792(2) .61569(17) .0259(4) Uani d . 1 . . C
C9 .1001(2) .2027(2) .68997(19) .0313(4) Uani d . 1 . . C
H9A .1541 .2488 .7886 .038 Uiso calc R 1 . . H
H9B -.0099 .1084 .6777 .038 Uiso calc R 1 . . H
C10 .0629(2) .3280(2) .64413(19) .0308(4) Uani d . 1 . . C
C11 .2389(2) .4620(2) .65640(18) .0290(4) Uani d . 1 . . C
H11A .2233 .5450 .6237 .035 Uiso calc R 1 . . H
H11B .2981 .5131 .7539 .035 Uiso calc R 1 . . H
C12 .4534(3) .2072(2) .50732(19) .0378(5) Uani d . 1 . . C
H12A .3765 .1636 .4175 .057 Uiso calc R 1 . . H
H12B .4732 .1209 .5290 .057 Uiso calc R 1 . . H
H12C .5638 .2907 .5053 .057 Uiso calc R 1 . . H
C13 -.0370(3) .2545(2) .4957(2) .0411(5) Uani d . 1 . . C
H13A -.0598 .3362 .4678 .062 Uiso calc R 1 . . H
H13B -.1467 .1644 .4887 .062 Uiso calc R 1 . . H
H13C .0315 .2159 .4357 .062 Uiso calc R 1 . . H
C14 -.0375(3) .3947(3) .7400(2) .0438(5) Uani d . 1 . . C
H14A .0288 .4411 .8342 .066 Uiso calc R 1 . . H
H14B -.1488 .3077 .7350 .066 Uiso calc R 1 . . H
H14C -.0569 .4780 .7124 .066 Uiso calc R 1 . . H

loop_
_atom_site_aniso_label
_atom_site_aniso_U_11
_atom_site_aniso_U_22
_atom_site_aniso_U_33
_atom_site_aniso_U_12
_atom_site_aniso_U_13
_atom_site_aniso_U_23
O1 .0337(7) .0352(7) .0308(7) .0134(6) -.0007(5) .0079(5)
O2 .0656(10) .0397(8) .0409(8) .0308(7) .0196(7) .0134(6)
O3 .0488(8) .0312(7) .0368(7) .0187(6) .0152(6) .0150(6)
O4 .0291(6) .0258(6) .0337(7) .0128(5) .0038(5) .0098(5)
O5 .0337(7) .0325(7) .0279(6) .0180(5) .0087(5) .0157(5)
N1 .0392(9) .0358(9) .0301(8) .0188(7) .0032(7) .0118(7)
C1 .0272(9) .0349(9) .0267(9) .0157(7) .0055(7) .0090(7)
C2 .0259(8) .0314(9) .0260(8) .0170(7) .0092(7) .0113(7)
C3 .0310(9) .0339(9) .0255(8) .0194(8) .0076(7) .0102(7)
C4 .0352(9) .0351(10) .0259(9) .0215(8) .0037(7) .0118(7)
C5 .0543(12) .0320(10) .0445(11) .0169(9) .0101(10) .0183(9)
C6 .0498(13) .0466(12) .0552(13) .0211(10) .0156(10) .0298(10)
C7 .0363(10) .0332(10) .0402(11) .0089(8) .0050(8) .0132(8)
C8 .0296(9) .0269(8) .0262(8) .0151(7) .0064(7) .0114(7)
C9 .0272(9) .0338(10) .0377(10) .0140(7) .0088(7) .0169(8)
C10 .0283(9) .0326(9) .0365(10) .0162(8) .0054(7) .0142(8)
C11 .0312(9) .0289(9) .0321(9) .0164(7) .0060(7) .0126(7)
C12 .0478(11) .0470(12) .0276(9) .0295(10) .0118(8) .0109(8)
C13 .0379(10) .0385(11) .0450(11) .0175(9) -.0062(9) .0127(9)
C14 .0390(11) .0503(12) .0551(13) .0274(10) .0169(10) .0220(10)

loop_
_atom_type_symbol
_atom_type_description
_atom_type_scat_dispersion_real
_atom_type_scat_dispersion_imag
_atom_type_scat_source
C C .0033 .0016 'International Tables Vol C Tables 4.2.6.8 and 6.1.1.4'
H H .0000 .0000 'International Tables Vol C Tables 4.2.6.8 and 6.1.1.4'
N N .0061 .0033 'International Tables Vol C Tables 4.2.6.8 and 6.1.1.4'
O O .0106 .0060 'International Tables Vol C Tables 4.2.6.8 and 6.1.1.4'

loop_
_geom_angle_atom_site_label_1
_geom_angle_atom_site_label_2
_geom_angle_atom_site_label_3
_geom_angle
C1 O1 N1 108.82(13)
C4 O3 C5 115.16(14)
C8 O4 C9 114.37(12)
C8 O5 C11 113.54(12)
C3 N1 O1 104.81(14)
C2 C1 O1 110.05(15)
C2 C1 C7 134.39(16)
O1 C1 C7 115.55(15)
C1 C2 C3 103.36(15)
C1 C2 C8 129.33(15)
C3 C2 C8 127.23(15)
N1 C3 C2 112.96(16)
N1 C3 C4 118.36(15)
C2 C3 C4 128.40(15)
O2 C4 O3 125.16(17)
O2 C4 C3 122.60(17)
O3 C4 C3 112.21(14)
O3 C5 C6 107.30(16)
O3 C5 H5A 110.3
C6 C5 H5A 110.3
O3 C5 H5B 110.3
C6 C5 H5B 110.3
H5A C5 H5B 108.5
C5 C6 H6A 109.5
C5 C6 H6B 109.5
H6A C6 H6B 109.5
C5 C6 H6C 109.5
H6A C6 H6C 109.5
H6B C6 H6C 109.5
C1 C7 H7A 109.5
C1 C7 H7B 109.5
H7A C7 H7B 109.5
C1 C7 H7C 109.5
H7A C7 H7C 109.5
H7B C7 H7C 109.5
O5 C8 O4 111.63(13)
O5 C8 C12 106.73(14)
O4 C8 C12 106.27(14)
O5 C8 C2 110.76(13)
O4 C8 C2 110.15(13)
C12 C8 C2 111.17(14)
O4 C9 C10 111.44(14)
O4 C9 H9A 109.3
C10 C9 H9A 109.3
O4 C9 H9B 109.3
C10 C9 H9B 109.3
H9A C9 H9B 108.0
C11 C10 C14 109.40(15)
C11 C10 C9 105.59(14)
C14 C10 C9 109.82(16)
C11 C10 C13 110.58(16)
C14 C10 C13 110.89(16)
C9 C10 C13 110.41(15)
O5 C11 C10 111.16(14)
O5 C11 H11A 109.4
C10 C11 H11A 109.4
O5 C11 H11B 109.4
C10 C11 H11B 109.4
H11A C11 H11B 108.0
C8 C12 H12A 109.5
C8 C12 H12B 109.5
H12A C12 H12B 109.5
C8 C12 H12C 109.5
H12A C12 H12C 109.5
H12B C12 H12C 109.5
C10 C13 H13A 109.5
C10 C13 H13B 109.5
H13A C13 H13B 109.5
C10 C13 H13C 109.5
H13A C13 H13C 109.5
H13B C13 H13C 109.5
C10 C14 H14A 109.5
C10 C14 H14B 109.5
H14A C14 H14B 109.5
C10 C14 H14C 109.5
H14A C14 H14C 109.5
H14B C14 H14C 109.5

loop_
_geom_bond_atom_site_label_1
_geom_bond_atom_site_label_2
_geom_bond_site_symmetry_2
_geom_bond_distance
_geom_bond_publ_flag
O1 C1 . 1.359(2) y
O1 N1 . 1.410(2) y
O2 C4 . 1.201(2) y
O3 C4 . 1.331(2) y
O3 C5 . 1.462(2) y
O4 C8 . 1.422(2) y
O4 C9 . 1.438(2) y
O5 C8 . 1.418(2) y
O5 C11 . 1.436(2) y
N1 C3 . 1.309(2) y
C1 C2 . 1.357(2) ?
C1 C7 . 1.486(3) ?
C2 C3 . 1.425(2) y
C2 C8 . 1.520(2) y
C3 C4 . 1.501(2) ?
C5 C6 . 1.502(3) ?
C5 H5A . .9900 ?
C5 H5B . .9900 ?
C6 H6A . .9800 ?
C6 H6B . .9800 ?
C6 H6C . .9800 ?
C7 H7A . .9800 ?
C7 H7B . .9800 ?
C7 H7C . .9800 ?
C8 C12 . 1.514(2) ?
C9 C10 . 1.528(2) ?
C9 H9A . .9900 ?
C9 H9B . .9900 ?
C10 C11 . 1.523(2) ?
C10 C14 . 1.526(3) ?
C10 C13 . 1.531(3) ?
C11 H11A . .9900 ?
C11 H11B . .9900 ?
C12 H12A . .9800 ?
C12 H12B . .9800 ?
C12 H12C . .9800 ?
C13 H13A . .9800 ?
C13 H13B . .9800 ?
C13 H13C . .9800 ?
C14 H14A . .9800 ?
C14 H14B . .9800 ?
C14 H14C . .9800 ?

loop_
_geom_torsion_atom_site_label_1
_geom_torsion_atom_site_label_2
_geom_torsion_atom_site_label_3
_geom_torsion_atom_site_label_4
_geom_torsion
_geom_torsion_publ_flag
C1 O1 N1 C3 .43(18) ?
N1 O1 C1 C2 .34(18) ?
N1 O1 C1 C7 -178.79(15) ?
O1 C1 C2 C3 -.89(18) ?
C7 C1 C2 C3 178.00(19) ?
O1 C1 C2 C8 -177.80(15) ?
C7 C1 C2 C8 1.1(3) ?
O1 N1 C3 C2 -1.03(19) ?
O1 N1 C3 C4 173.42(14) ?
C1 C2 C3 N1 1.23(19) ?
C8 C2 C3 N1 178.22(16) ?
C1 C2 C3 C4 -172.54(16) ?
C8 C2 C3 C4 4.5(3) ?
C5 O3 C4 O2 .5(3) ?
C5 O3 C4 C3 -177.43(15) ?
N1 C3 C4 O2 -113.8(2) ?
C2 C3 C4 O2 59.7(3) ?
N1 C3 C4 O3 64.2(2) ?
C2 C3 C4 O3 -122.30(18) ?
C4 O3 C5 C6 172.98(16) ?
C11 O5 C8 O4 53.83(17) ?
C11 O5 C8 C12 169.54(14) ?
C11 O5 C8 C2 -69.31(17) ?
C9 O4 C8 O5 -52.55(18) ?
C9 O4 C8 C12 -168.54(14) ?
C9 O4 C8 C2 70.94(17) ?
C1 C2 C8 O5 -26.4(2) y
C3 C2 C8 O5 157.39(15) ?
C1 C2 C8 O4 -150.38(16) ?
C3 C2 C8 O4 33.4(2) y
C1 C2 C8 C12 92.1(2) y
C3 C2 C8 C12 -84.1(2) y
C8 O4 C9 C10 55.23(19) ?
O4 C9 C10 C11 -54.89(18) ?
O4 C9 C10 C14 -172.74(15) ?
O4 C9 C10 C13 64.67(19) ?
C8 O5 C11 C10 -58.18(18) ?
C14 C10 C11 O5 174.55(14) ?
C9 C10 C11 O5 56.42(18) ?
C13 C10 C11 O5 -63.03(18) ?
C2 C8 O4 C9 70.9(2) y
C2 C8 O5 C11 -69.3(2) y

loop_
_cod_related_entry_id
_cod_related_entry_database
_cod_related_entry_code
1 ChemSpider 9996784
